data_4117242
loop_
_publ_author_name
'Xiao-Ping Zhou'
'Mian Li'
'Jie Liu'
'Dan Li'

_publ_section_title
;
 Gyroidal Metal-Organic Frameworks
;
_journal_name_full 'Journal of the American Chemical Society'
_journal_page_first 67
_journal_page_last 70
_journal_paper_doi 10.1021/ja208469n
_journal_volume 134
_journal_year 2012
_chemical_formula_sum 'C384 H384 N288 Ni48 O48'
_chemical_formula_weight 12619.87
_chemical_name_systematic
; 
 ? 
;
_space_group_IT_number 230
_symmetry_cell_setting cubic
_symmetry_space_group_name_Hall '-I 4bd 2c 3'
_symmetry_space_group_name_H-M 'I a -3 d'
_atom_sites_solution_hydrogens geom
_atom_sites_solution_primary direct
_atom_sites_solution_secondary difmap
_audit_creation_method SHELXL-97
_cell_angle_alpha 90.00
_cell_angle_beta 90.00
_cell_angle_gamma 90.00
_cell_formula_units_Z 2
_cell_length_a 33.8514(19)
_cell_length_b 33.8514(19)
_cell_length_c 33.8514(19)
_cell_measurement_temperature 100(2)
_cell_volume 38791(4)
_computing_cell_refinement
;        
CrysAlisPro, Agilent Technologies,
Version 1.171.35.11 (release 16-05-2011 CrysAlis171 .NET)
(compiled May 16 2011,17:55:39)
;
_computing_data_collection
;        
CrysAlisPro, Agilent Technologies,
Version 1.171.35.11 (release 16-05-2011 CrysAlis171 .NET)
(compiled May 16 2011,17:55:39)
;
_computing_data_reduction
;        
CrysAlisPro, Agilent Technologies,
Version 1.171.35.11 (release 16-05-2011 CrysAlis171 .NET)
(compiled May 16 2011,17:55:39)
;
_computing_molecular_graphics Olex-2
_computing_publication_material Olex-2
_computing_structure_refinement 'SHELXL-97 (Sheldrick, 1997)'
_computing_structure_solution 'SHELXS-97 (Sheldrick, 1990)'
_diffrn_ambient_temperature 100(2)
_diffrn_detector_area_resol_mean 10.4098
_diffrn_measured_fraction_theta_full 1.000
_diffrn_measured_fraction_theta_max 1.002
_diffrn_measurement_device_type 'Xcalibur, Atlas, Gemini'
_diffrn_measurement_method '\w scans'
_diffrn_radiation_monochromator graphite
_diffrn_radiation_source 'Enhance (Cu) X-ray Source'
_diffrn_radiation_type CuK\a
_diffrn_radiation_wavelength 1.54184
_diffrn_reflns_av_R_equivalents 0.1054
_diffrn_reflns_av_sigmaI/netI 0.0782
_diffrn_reflns_limit_h_max 21
_diffrn_reflns_limit_h_min -37
_diffrn_reflns_limit_k_max 39
_diffrn_reflns_limit_k_min -3
_diffrn_reflns_limit_l_max 25
_diffrn_reflns_limit_l_min -26
_diffrn_reflns_number 14980
_diffrn_reflns_theta_full 62.97
_diffrn_reflns_theta_max 62.97
_diffrn_reflns_theta_min 3.20
_exptl_absorpt_coefficient_mu 1.689
_exptl_absorpt_correction_T_max 0.904
_exptl_absorpt_correction_T_min 0.869
_exptl_absorpt_correction_type multi-scan
_exptl_absorpt_process_details
;
CrysAlisPro, Agilent Technologies,
Version 1.171.35.11 (release 16-05-2011 CrysAlis171 .NET)
(compiled May 16 2011,17:55:39)
empirical absorption correction using spherical harmonics,
 implemented in SCALE3 ABSPACK scaling algorithm.
;
_exptl_crystal_colour dark-red
_exptl_crystal_density_diffrn 1.080
_exptl_crystal_description block-like
_exptl_crystal_F_000 12864
_exptl_crystal_size_max 0.09
_exptl_crystal_size_mid 0.07
_exptl_crystal_size_min 0.06
_platon_squeeze_details
;
;
_refine_diff_density_max 0.692
_refine_diff_density_min -0.715
_refine_diff_density_rms 0.184
_refine_ls_extinction_method none
_refine_ls_goodness_of_fit_ref 1.080
_refine_ls_hydrogen_treatment constr
_refine_ls_matrix_type full
_refine_ls_number_parameters 171
_refine_ls_number_reflns 2627
_refine_ls_number_restraints 11
_refine_ls_restrained_S_all 1.079
_refine_ls_R_factor_all 0.1852
_refine_ls_R_factor_gt 0.1289
_refine_ls_shift/su_max 0.001
_refine_ls_shift/su_mean 0.000
_refine_ls_structure_factor_coef Fsqd
_refine_ls_weighting_details 'calc w=1/[\s^2^(Fo^2^)+(0.2000P)^2^+0.0000P] where P=(Fo^2^+2Fc^2^)/3'
_refine_ls_weighting_scheme calc
_refine_ls_wR_factor_gt 0.3104
_refine_ls_wR_factor_ref 0.3708
_reflns_number_gt 1171
_reflns_number_total 2627
_reflns_threshold_expression >2sigma(I)
_cod_data_source_file ja208469n_si_002_4.cif
_cod_data_source_block Ni
_cod_database_code 4117242

loop_
_symmetry_equiv_pos_as_xyz
'x, y, z'
'-y+1/4, x+3/4, z+1/4'
'-x, -y+1/2, z'
'y+1/4, -x+1/4, z+3/4'
'x+1/4, -z+1/4, y+3/4'
'x, -y, -z+1/2'
'x+3/4, z+1/4, -y+1/4'
'z+3/4, y+1/4, -x+1/4'
'-x+1/2, y, -z'
'-z+1/4, y+3/4, x+1/4'
'z, x, y'
'y, z, x'
'-y, -z+1/2, x'
'z, -x, -y+1/2'
'-y+1/2, z, -x'
'-z, -x+1/2, y'
'-z+1/2, x, -y'
'y, -z, -x+1/2'
'y+3/4, x+1/4, -z+1/4'
'-y+1/4, -x+1/4, -z+1/4'
'-x+1/4, z+3/4, y+1/4'
'-x+1/4, -z+1/4, -y+1/4'
'z+1/4, -y+1/4, x+3/4'
'-z+1/4, -y+1/4, -x+1/4'
'x+1/2, y+1/2, z+1/2'
'-y+3/4, x+5/4, z+3/4'
'-x+1/2, -y+1, z+1/2'
'y+3/4, -x+3/4, z+5/4'
'x+3/4, -z+3/4, y+5/4'
'x+1/2, -y+1/2, -z+1'
'x+5/4, z+3/4, -y+3/4'
'z+5/4, y+3/4, -x+3/4'
'-x+1, y+1/2, -z+1/2'
'-z+3/4, y+5/4, x+3/4'
'z+1/2, x+1/2, y+1/2'
'y+1/2, z+1/2, x+1/2'
'-y+1/2, -z+1, x+1/2'
'z+1/2, -x+1/2, -y+1'
'-y+1, z+1/2, -x+1/2'
'-z+1/2, -x+1, y+1/2'
'-z+1, x+1/2, -y+1/2'
'y+1/2, -z+1/2, -x+1'
'y+5/4, x+3/4, -z+3/4'
'-y+3/4, -x+3/4, -z+3/4'
'-x+3/4, z+5/4, y+3/4'
'-x+3/4, -z+3/4, -y+3/4'
'z+3/4, -y+3/4, x+5/4'
'-z+3/4, -y+3/4, -x+3/4'
'-x, -y, -z'
'y-1/4, -x-3/4, -z-1/4'
'x, y-1/2, -z'
'-y-1/4, x-1/4, -z-3/4'
'-x-1/4, z-1/4, -y-3/4'
'-x, y, z-1/2'
'-x-3/4, -z-1/4, y-1/4'
'-z-3/4, -y-1/4, x-1/4'
'x-1/2, -y, z'
'z-1/4, -y-3/4, -x-1/4'
'-z, -x, -y'
'-y, -z, -x'
'y, z-1/2, -x'
'-z, x, y-1/2'
'y-1/2, -z, x'
'z, x-1/2, -y'
'z-1/2, -x, y'
'-y, z, x-1/2'
'-y-3/4, -x-1/4, z-1/4'
'y-1/4, x-1/4, z-1/4'
'x-1/4, -z-3/4, -y-1/4'
'x-1/4, z-1/4, y-1/4'
'-z-1/4, y-1/4, -x-3/4'
'z-1/4, y-1/4, x-1/4'
'-x+1/2, -y+1/2, -z+1/2'
'y+1/4, -x-1/4, -z+1/4'
'x+1/2, y, -z+1/2'
'-y+1/4, x+1/4, -z-1/4'
'-x+1/4, z+1/4, -y-1/4'
'-x+1/2, y+1/2, z'
'-x-1/4, -z+1/4, y+1/4'
'-z-1/4, -y+1/4, x+1/4'
'x, -y+1/2, z+1/2'
'z+1/4, -y-1/4, -x+1/4'
'-z+1/2, -x+1/2, -y+1/2'
'-y+1/2, -z+1/2, -x+1/2'
'y+1/2, z, -x+1/2'
'-z+1/2, x+1/2, y'
'y, -z+1/2, x+1/2'
'z+1/2, x, -y+1/2'
'z, -x+1/2, y+1/2'
'-y+1/2, z+1/2, x'
'-y-1/4, -x+1/4, z+1/4'
'y+1/4, x+1/4, z+1/4'
'x+1/4, -z-1/4, -y+1/4'
'x+1/4, z+1/4, y+1/4'
'-z+1/4, y+1/4, -x-1/4'
'z+1/4, y+1/4, x+1/4'

loop_
_atom_site_label
_atom_site_type_symbol
_atom_site_fract_x
_atom_site_fract_y
_atom_site_fract_z
_atom_site_U_iso_or_equiv
_atom_site_adp_type
_atom_site_occupancy
_atom_site_symmetry_multiplicity
_atom_site_calc_flag
_atom_site_refinement_flags
_atom_site_disorder_assembly
_atom_site_disorder_group
Ni1 Ni 0.14884(4) 0.43077(4) 0.00796(4) 0.0738(8) Uani 1 1 d . . .
N2 N 0.2121(2) 0.3482(2) 0.0771(2) 0.079(2) Uani 1 1 d . A .
N1 N 0.1682(2) 0.3916(2) 0.0485(2) 0.0756(19) Uani 1 1 d . . .
N6 N 0.3448(2) 0.24668(19) 0.15493(18) 0.0688(19) Uani 1 1 d . . .
N5 N 0.2948(2) 0.2785(2) 0.1223(2) 0.078(2) Uani 1 1 d . A .
C1 C 0.2064(3) 0.3813(3) 0.0563(2) 0.077(2) Uani 1 1 d . . .
H1 H 0.2280 0.3969 0.0474 0.092 Uiso 1 1 calc R . .
C8 C 0.3332(3) 0.2773(3) 0.1294(3) 0.075(2) Uani 1 1 d . . .
H8 H 0.3514 0.2955 0.1182 0.091 Uiso 1 1 calc R . .
C3 C 0.1736(3) 0.3336(3) 0.0844(3) 0.088(3) Uani 1 1 d D . .
C7 C 0.3091(3) 0.2279(3) 0.1629(3) 0.079(2) Uani 1 1 d . A .
H7 H 0.3061 0.2057 0.1799 0.095 Uiso 1 1 calc R . .
C2 C 0.1479(3) 0.3614(3) 0.0659(3) 0.093(3) Uani 1 1 d . A .
H2 H 0.1199 0.3592 0.0657 0.111 Uiso 1 1 calc R . .
C6 C 0.2780(3) 0.2462(3) 0.1425(3) 0.078(2) Uani 1 1 d . . .
O1 O 0.2094(2) 0.4640(3) 0.0131(3) 0.152(4) Uani 1 1 d . . .
H1A H 0.2094 0.4838 -0.0023 0.228 Uiso 1 1 d R . .
H1B H 0.2126 0.4718 0.0367 0.228 Uiso 1 1 d R . .
N4 N 0.2189(7) 0.2764(9) 0.1226(7) 0.074(7) Uani 0.47(2) 1 d PDU A 1
C5 C 0.2326(12) 0.2457(10) 0.1461(10) 0.083(5) Uani 0.47(2) 1 d PD A 1
H5 H 0.2170 0.2280 0.1613 0.100 Uiso 0.47(2) 1 calc PR A 1
C4 C 0.1598(9) 0.299(2) 0.103(4) 0.113(8) Uani 0.47(2) 1 d PDU A 1
H4 H 0.1319 0.2965 0.1018 0.135 Uiso 0.47(2) 1 calc PR A 1
N3 N 0.1772(6) 0.2684(5) 0.1234(6) 0.087(6) Uani 0.47(2) 1 d PDU A 1
N4A N 0.2089(8) 0.2839(9) 0.1104(8) 0.098(9) Uani 0.53(2) 1 d PDU A 2
C5A C 0.2394(9) 0.2314(9) 0.1433(8) 0.083(5) Uani 0.53(2) 1 d PDU A 2
H5A H 0.2371 0.2047 0.1517 0.100 Uiso 0.53(2) 1 calc PR A 2
C4A C 0.1714(7) 0.299(2) 0.107(3) 0.113(8) Uani 0.53(2) 1 d PDU A 2
H4A H 0.1481 0.2874 0.1177 0.135 Uiso 0.53(2) 1 calc PR A 2
N3A N 0.2044(5) 0.2495(7) 0.1340(6) 0.104(7) Uani 0.53(2) 1 d PDU A 2

loop_
_atom_site_aniso_label
_atom_site_aniso_U_11
_atom_site_aniso_U_22
_atom_site_aniso_U_33
_atom_site_aniso_U_23
_atom_site_aniso_U_13
_atom_site_aniso_U_12
Ni1 0.0793(12) 0.0730(11) 0.0690(11) -0.0051(7) -0.0024(7) 0.0124(7)
N2 0.079(5) 0.077(5) 0.080(5) -0.005(4) -0.010(4) 0.006(4)
N1 0.073(4) 0.075(4) 0.079(5) -0.005(4) 0.001(4) -0.005(4)
N6 0.092(5) 0.064(4) 0.050(3) 0.008(3) 0.009(3) 0.008(4)
N5 0.096(6) 0.081(5) 0.057(4) 0.005(4) 0.010(4) 0.006(4)
C1 0.079(6) 0.086(6) 0.064(5) -0.002(5) -0.002(5) 0.027(5)
C8 0.089(6) 0.066(5) 0.072(5) 0.008(4) 0.009(5) 0.006(5)
C3 0.077(6) 0.080(6) 0.108(7) 0.020(6) -0.006(6) -0.008(5)
C7 0.067(5) 0.086(6) 0.084(6) 0.005(5) 0.006(5) 0.010(5)
C2 0.074(6) 0.092(7) 0.111(8) -0.002(6) -0.008(6) -0.009(6)
C6 0.089(6) 0.074(5) 0.071(5) 0.006(5) 0.010(5) 0.015(5)
O1 0.114(6) 0.197(10) 0.144(8) -0.024(7) -0.007(6) 0.015(6)
N4 0.080(10) 0.100(16) 0.042(11) 0.029(9) 0.013(11) -0.005(11)
C5 0.061(10) 0.086(18) 0.103(9) -0.024(11) 0.008(8) 0.041(10)
C4 0.119(12) 0.105(9) 0.11(2) 0.021(8) -0.04(3) 0.021(18)
N3 0.073(11) 0.091(12) 0.097(13) 0.015(10) 0.012(10) 0.011(9)
N4A 0.105(15) 0.103(14) 0.09(2) -0.005(10) -0.023(12) 0.018(12)
C5A 0.061(10) 0.086(18) 0.103(9) -0.024(11) 0.008(8) 0.041(10)
C4A 0.119(12) 0.105(9) 0.11(2) 0.021(8) -0.04(3) 0.021(18)
N3A 0.083(12) 0.133(16) 0.096(13) 0.026(11) 0.003(10) 0.052(11)

loop_
_atom_type_symbol
_atom_type_description
_atom_type_scat_dispersion_real
_atom_type_scat_dispersion_imag
_atom_type_scat_source
C C 0.0181 0.0091 'International Tables Vol C Tables 4.2.6.8 and 6.1.1.4'
H H 0.0000 0.0000 'International Tables Vol C Tables 4.2.6.8 and 6.1.1.4'
O O 0.0492 0.0322 'International Tables Vol C Tables 4.2.6.8 and 6.1.1.4'
Ni Ni -3.0029 0.5091 'International Tables Vol C Tables 4.2.6.8 and 6.1.1.4'
N N 0.0311 0.0180 'International Tables Vol C Tables 4.2.6.8 and 6.1.1.4'

loop_
_geom_angle_atom_site_label_1
_geom_angle_atom_site_label_2
_geom_angle_atom_site_label_3
_geom_angle
_geom_angle_site_symmetry_1
_geom_angle_site_symmetry_3
N5 Ni1 N2 165.4(3) 56_665 56_665
N5 Ni1 N1 98.3(3) 56_665 .
N2 Ni1 N1 94.3(3) 56_665 .
N5 Ni1 N6 91.3(3) 56_665 7_455
N2 Ni1 N6 95.4(3) 56_665 7_455
N1 Ni1 N6 93.5(3) . 7_455
N5 Ni1 N4A 92.9(7) 56_665 56_665
N2 Ni1 N4A 73.8(7) 56_665 56_665
N1 Ni1 N4A 167.0(7) . 56_665
N6 Ni1 N4A 92.9(8) 7_455 56_665
N5 Ni1 N4 78.0(6) 56_665 56_665
N2 Ni1 N4 89.5(6) 56_665 56_665
N1 Ni1 N4 176.3(6) . 56_665
N6 Ni1 N4 86.4(8) 7_455 56_665
N4A Ni1 N4 16.4(7) 56_665 56_665
N5 Ni1 O1 86.4(3) 56_665 .
N2 Ni1 O1 86.4(3) 56_665 .
N1 Ni1 O1 88.9(3) . .
N6 Ni1 O1 176.8(3) 7_455 .
N4A Ni1 O1 85.1(8) 56_665 .
N4 Ni1 O1 91.0(9) 56_665 .
C1 N2 C3 104.5(8) . .
C1 N2 Ni1 137.1(7) . 82_565
C3 N2 Ni1 118.2(6) . 82_565
C2 N1 C1 101.7(8) . .
C2 N1 Ni1 128.5(7) . .
C1 N1 Ni1 127.3(6) . .
C7 N6 C8 102.3(7) . .
C7 N6 Ni1 131.5(6) . 5_554
C8 N6 Ni1 125.0(6) . 5_554
C8 N5 C6 106.6(8) . .
C8 N5 Ni1 134.8(7) . 82_565
C6 N5 Ni1 117.1(6) . 82_565
N2 C1 N1 116.8(9) . .
N2 C1 H1 121.6 . .
N1 C1 H1 121.6 . .
N5 C8 N6 114.3(8) . .
N5 C8 H8 122.9 . .
N6 C8 H8 122.9 . .
C4A C3 C4 17(3) . .
C4A C3 N2 115.8(13) . .
C4 C3 N2 132.3(15) . .
C4A C3 C2 139.3(13) . .
C4 C3 C2 122.8(16) . .
N2 C3 C2 104.9(8) . .
N6 C7 C6 110.7(8) . .
N6 C7 H7 124.6 . .
C6 C7 H7 124.6 . .
N1 C2 C3 112.1(9) . .
N1 C2 H2 124.0 . .
C3 C2 H2 124.0 . .
C5A C6 C7 122.1(13) . .
C5A C6 N5 131.8(13) . .
C7 C6 N5 106.1(8) . .
C5A C6 C5 20.7(16) . .
C7 C6 C5 134.7(14) . .
N5 C6 C5 116.8(13) . .
Ni1 O1 H1A 109.5 . .
Ni1 O1 H1B 109.4 . .
H1A O1 H1B 109.4 . .
C5 N4 N3 100(3) . .
C5 N4 Ni1 121(2) . 82_565
N3 N4 Ni1 139.2(16) . 82_565
N4 C5 C6 106(3) . .
N4 C5 H5 126.9 . .
C6 C5 H5 126.9 . .
N3 C4 C3 135(3) . .
N3 C4 H4 112.5 . .
C3 C4 H4 112.5 . .
C4 N3 N4 106(2) . .
C4A N4A N3A 104(2) . .
C4A N4A Ni1 121(2) . 82_565
N3A N4A Ni1 130.1(16) . 82_565
N3A C5A C6 130(3) . .
N3A C5A H5A 115.0 . .
C6 C5A H5A 115.0 . .
N4A C4A C3 108(2) . .
N4A C4A H4A 126.2 . .
C3 C4A H4A 126.2 . .
C5A N3A N4A 114(3) . .

loop_
_geom_bond_atom_site_label_1
_geom_bond_atom_site_label_2
_geom_bond_distance
_geom_bond_site_symmetry_2
Ni1 N5 1.992(8) 56_665
Ni1 N2 2.007(8) 56_665
Ni1 N1 2.018(8) .
Ni1 N6 2.033(7) 7_455
Ni1 N4A 2.07(3) 56_665
Ni1 N4 2.09(3) 56_665
Ni1 O1 2.343(9) .
N2 C1 1.339(11) .
N2 C3 1.413(11) .
N2 Ni1 2.007(8) 82_565
N1 C2 1.363(12) .
N1 C1 1.367(11) .
N6 C7 1.393(11) .
N6 C8 1.404(10) .
N6 Ni1 2.033(7) 5_554
N5 C8 1.321(11) .
N5 C6 1.411(11) .
N5 Ni1 1.992(8) 82_565
C1 H1 0.9500 .
C8 H8 0.9500 .
C3 C4A 1.409(19) .
C3 C4 1.41(2) .
C3 C2 1.428(14) .
C7 C6 1.405(12) .
C7 H7 0.9500 .
C2 H2 0.9500 .
C6 C5A 1.40(4) .
C6 C5 1.54(4) .
O1 H1A 0.8499 .
O1 H1B 0.8501 .
N4 C5 1.39(3) .
N4 N3 1.44(3) .
N4 Ni1 2.09(3) 82_565
C5 H5 0.9500 .
C4 N3 1.38(2) .
C4 H4 0.9500 .
N4A C4A 1.37(2) .
N4A N3A 1.42(4) .
N4A Ni1 2.07(3) 82_565
C5A N3A 1.37(2) .
C5A H5A 0.9500 .
C4A H4A 0.9500 .

loop_
_geom_torsion_atom_site_label_1
_geom_torsion_atom_site_label_2
_geom_torsion_atom_site_label_3
_geom_torsion_atom_site_label_4
_geom_torsion
_geom_torsion_site_symmetry_1
N5 Ni1 N1 C2 88.3(8) 56_665
N2 Ni1 N1 C2 -99.2(8) 56_665
N6 Ni1 N1 C2 -3.5(8) 7_455
N4A Ni1 N1 C2 -123(4) 56_665
N4 Ni1 N1 C2 85(13) 56_665
O1 Ni1 N1 C2 174.4(8) .
N5 Ni1 N1 C1 -113.1(7) 56_665
N2 Ni1 N1 C1 59.4(7) 56_665
N6 Ni1 N1 C1 155.1(7) 7_455
N4A Ni1 N1 C1 36(4) 56_665
N4 Ni1 N1 C1 -117(13) 56_665
O1 Ni1 N1 C1 -26.9(8) .
C3 N2 C1 N1 0.4(10) .
Ni1 N2 C1 N1 -174.7(6) 82_565
C2 N1 C1 N2 -0.8(11) .
Ni1 N1 C1 N2 -163.9(6) .
C6 N5 C8 N6 -2.5(10) .
Ni1 N5 C8 N6 162.3(6) 82_565
C7 N6 C8 N5 0.9(10) .
Ni1 N6 C8 N5 -167.4(6) 5_554
C1 N2 C3 C4A -179(6) .
Ni1 N2 C3 C4A -3(6) 82_565
C1 N2 C3 C4 177(9) .
Ni1 N2 C3 C4 -7(9) 82_565
C1 N2 C3 C2 0.1(10) .
Ni1 N2 C3 C2 176.4(6) 82_565
C8 N6 C7 C6 1.0(10) .
Ni1 N6 C7 C6 168.3(6) 5_554
C1 N1 C2 C3 0.9(11) .
Ni1 N1 C2 C3 163.7(7) .
C4A C3 C2 N1 178(8) .
C4 C3 C2 N1 -178(8) .
N2 C3 C2 N1 -0.7(12) .
N6 C7 C6 C5A 175.6(15) .
N6 C7 C6 N5 -2.5(10) .
N6 C7 C6 C5 -163(2) .
C8 N5 C6 C5A -174.9(17) .
Ni1 N5 C6 C5A 17.2(19) 82_565
C8 N5 C6 C7 2.9(10) .
Ni1 N5 C6 C7 -165.0(6) 82_565
C8 N5 C6 C5 167.8(16) .
Ni1 N5 C6 C5 -0.1(17) 82_565
N3 N4 C5 C6 171(2) .
Ni1 N4 C5 C6 -13(3) 82_565
C5A C6 C5 N4 -133(7) .
C7 C6 C5 N4 167.6(18) .
N5 C6 C5 N4 8(3) .
C4A C3 C4 N3 -8(23) .
N2 C3 C4 N3 5(21) .
C2 C3 C4 N3 -179(11) .
C3 C4 N3 N4 -1(17) .
C5 N4 N3 C4 175(7) .
Ni1 N4 N3 C4 0(7) 82_565
C7 C6 C5A N3A 162(2) .
N5 C6 C5A N3A -21(4) .
C5 C6 C5A N3A 28(4) .
N3A N4A C4A C3 179(6) .
Ni1 N4A C4A C3 19(11) 82_565
N2 C3 C4A N4A -10(10) .
C2 C3 C4A N4A 171(2) .
C6 C5A N3A N4A 19(4) .
C4A N4A N3A C5A -176(6) .
Ni1 N4A N3A C5A -19(4) 82_565

loop_
_platon_squeeze_void_nr
_platon_squeeze_void_average_x
_platon_squeeze_void_average_y
_platon_squeeze_void_average_z
_platon_squeeze_void_volume
_platon_squeeze_void_count_electrons
_platon_squeeze_void_content
1 0.000 0.000 0.000 34 4 ' '
2 0.500 0.000 0.000 34 4 ' '
3 0.204 0.060 0.071 8069 2922 ' '
4 0.706 -0.067 0.060 8069 2922 ' '
5 0.000 0.000 0.500 34 4 ' '
6 0.500 0.000 0.500 34 4 ' '
7 0.250 0.250 0.250 34 4 ' '
8 0.750 0.250 0.250 34 4 ' '
9 0.250 0.250 0.750 34 4 ' '
10 0.750 0.250 0.750 34 4 ' '
11 0.000 0.500 0.000 34 4 ' '
12 0.500 0.500 0.000 34 4 ' '
13 0.000 0.500 0.500 34 4 ' '
14 0.500 0.500 0.500 34 4 ' '
15 0.250 0.750 0.250 34 4 ' '
16 0.750 0.750 0.250 34 4 ' '
17 0.250 0.750 0.750 34 4 ' '
18 0.750 0.750 0.750 34 4 ' '
